data_2213173
loop_
_publ_author_name
'B. Thimme Gowda'
'Sabine Foro'
'Hartmut Fuess '

_publ_section_title
;
 <i>N</i>-(3-Nitrophenyl)methanesulfonamide
;
_journal_coeditor_code BT2328
_journal_issue 5
_journal_name_full 'Acta Crystallographica Section E'
_journal_page_first o2337
_journal_page_last o2337
_journal_paper_doi 10.1107/S1600536807015693
_journal_volume 63
_journal_year 2007
_chemical_formula_iupac 'C7 H8 N2 O4 S'
_chemical_formula_moiety 'C7 H8 N2 O4 S'
_chemical_formula_sum 'C7 H8 N2 O4 S'
_chemical_formula_weight 216.21
_chemical_name_common N-(3-nitrophenyl)-methanesulfonamide
_chemical_name_systematic
;
N-(3-nitrophenyl)methanesulfonamide
;
_space_group_IT_number 2
_symmetry_cell_setting triclinic
_symmetry_space_group_name_Hall '-P 1'
_symmetry_space_group_name_H-M 'P -1'
_atom_sites_solution_hydrogens geom
_atom_sites_solution_primary direct
_atom_sites_solution_secondary difmap
_cell_angle_alpha 96.930(10)
_cell_angle_beta 111.050(10)
_cell_angle_gamma 99.780(10)
_cell_formula_units_Z 2
_cell_length_a 6.9590(10)
_cell_length_b 8.2070(10)
_cell_length_c 8.7590(10)
_cell_measurement_reflns_used 25
_cell_measurement_temperature 299(2)
_cell_measurement_theta_max 25.30
_cell_measurement_theta_min 5.51
_cell_volume 451.02(11)
_computing_cell_refinement
;
CAD-4-PC
;
_computing_data_collection
;
CAD-4-PC (Nonius, 1996)
;
_computing_data_reduction 'REDU4 (Stoe & Cie, 1987)'
_computing_molecular_graphics 'PLATON (Spek, 2003)'
_computing_publication_material SHELXL97
_computing_structure_refinement 'SHELXL97 (Sheldrick, 1997)'
_computing_structure_solution 'SHELXS97 (Sheldrick, 1997)'
_diffrn_ambient_temperature 299(2)
_diffrn_measured_fraction_theta_full 1.000
_diffrn_measured_fraction_theta_max 1.000
_diffrn_measurement_device_type 'Enraf--Nonius CAD-4'
_diffrn_measurement_method \w/2\q
_diffrn_radiation_monochromator graphite
_diffrn_radiation_source 'fine-focus sealed tube'
_diffrn_radiation_type CuK\a
_diffrn_radiation_wavelength 1.54180
_diffrn_reflns_av_R_equivalents 0.0709
_diffrn_reflns_av_sigmaI/netI 0.0650
_diffrn_reflns_limit_h_max 8
_diffrn_reflns_limit_h_min -8
_diffrn_reflns_limit_k_max 5
_diffrn_reflns_limit_k_min -9
_diffrn_reflns_limit_l_max 10
_diffrn_reflns_limit_l_min -10
_diffrn_reflns_number 2782
_diffrn_reflns_theta_full 66.93
_diffrn_reflns_theta_max 66.93
_diffrn_reflns_theta_min 5.52
_diffrn_standards_decay_% 5
_diffrn_standards_interval_time 120
_diffrn_standards_number 3
_exptl_absorpt_coefficient_mu 3.178
_exptl_absorpt_correction_type none
_exptl_crystal_colour orange
_exptl_crystal_density_diffrn 1.592
_exptl_crystal_density_method 'not measured'
_exptl_crystal_description prism
_exptl_crystal_F_000 224
_exptl_crystal_size_max 0.25
_exptl_crystal_size_mid 0.20
_exptl_crystal_size_min 0.20
_refine_diff_density_max 0.493
_refine_diff_density_min -0.487
_refine_ls_extinction_coef 0.091(5)
_refine_ls_extinction_expression Fc^*^=kFc[1+0.001xFc^2^\l^3^/sin(2\q)]^-1/4^
_refine_ls_extinction_method SHELXL97
_refine_ls_goodness_of_fit_ref 1.084
_refine_ls_hydrogen_treatment mixed
_refine_ls_matrix_type full
_refine_ls_number_parameters 143
_refine_ls_number_reflns 1611
_refine_ls_number_restraints 1
_refine_ls_restrained_S_all 1.084
_refine_ls_R_factor_all 0.0539
_refine_ls_R_factor_gt 0.0419
_refine_ls_shift/su_max 0.001
_refine_ls_shift/su_mean 0.000
_refine_ls_structure_factor_coef Fsqd
_refine_ls_weighting_details 'calc w=1/[\s^2^(Fo^2^)+(0.0588P)^2^+0.0989P] where P=(Fo^2^+2Fc^2^)/3'
_refine_ls_weighting_scheme calc
_refine_ls_wR_factor_gt 0.1010
_refine_ls_wR_factor_ref 0.1050
_reflns_number_gt 1427
_reflns_number_total 1611
_reflns_threshold_expression I>2\s(I)
_cod_data_source_file bt2328.cif
_cod_data_source_block I
_cod_original_cell_volume 451.02(10)
_cod_database_code 2213173
_cod_database_fobs_code 2213173

loop_
_symmetry_equiv_pos_as_xyz
'x, y, z'
'-x, -y, -z'

loop_
_atom_site_type_symbol
_atom_site_label
_atom_site_fract_x
_atom_site_fract_y
_atom_site_fract_z
_atom_site_U_iso_or_equiv
_atom_site_adp_type
_atom_site_calc_flag
_atom_site_refinement_flags
_atom_site_occupancy
C C1 0.0954(4) 0.8080(3) 0.6291(3) 0.0525(6) Uani d . 1
H H1A 0.1469 0.9231 0.6882 0.063 Uiso calc R 1
H H1B 0.1232 0.7341 0.7074 0.063 Uiso calc R 1
H H1C -0.0542 0.7869 0.5660 0.063 Uiso calc R 1
C C6 0.5674(3) 0.7198(2) 0.7373(2) 0.0362(4) Uani d . 1
C C7 0.5029(3) 0.5475(3) 0.7208(2) 0.0390(4) Uani d . 1
H H7 0.398(4) 0.479(3) 0.622(3) 0.047 Uiso d . 1
C C8 0.6099(3) 0.4749(2) 0.8503(2) 0.0386(4) Uani d . 1
C C9 0.7761(3) 0.5638(3) 0.9932(3) 0.0447(5) Uani d . 1
H H9 0.838(4) 0.505(4) 1.075(3) 0.054 Uiso d . 1
C C10 0.8369(3) 0.7366(3) 1.0067(3) 0.0501(5) Uani d . 1
H H10 0.947(4) 0.796(4) 1.100(4) 0.060 Uiso d . 1
C C11 0.7328(3) 0.8137(3) 0.8807(3) 0.0456(5) Uani d . 1
H H11 0.770(4) 0.938(4) 0.890(3) 0.055 Uiso d . 1
N N5 0.4746(3) 0.8055(2) 0.6095(2) 0.0478(5) Uani d D 1
H H5N 0.539(4) 0.9067(17) 0.621(3) 0.057 Uiso d D 1
N N12 0.5437(3) 0.2912(2) 0.8337(2) 0.0515(5) Uani d . 1
O O3 0.2113(2) 0.8999(2) 0.39469(18) 0.0530(4) Uani d . 1
O O4 0.1475(2) 0.59956(19) 0.41044(18) 0.0507(4) Uani d . 1
O O13 0.6464(3) 0.2257(2) 0.9437(3) 0.0758(6) Uani d . 1
O O14 0.3897(4) 0.2133(2) 0.7117(2) 0.0742(6) Uani d . 1
S S2 0.22342(7) 0.77189(6) 0.49366(5) 0.0378(2) Uani d . 1

loop_
_atom_site_aniso_label
_atom_site_aniso_U_11
_atom_site_aniso_U_22
_atom_site_aniso_U_33
_atom_site_aniso_U_12
_atom_site_aniso_U_13
_atom_site_aniso_U_23
C1 0.0592(13) 0.0449(12) 0.0550(12) 0.0107(10) 0.0241(10) 0.0113(10)
C6 0.0321(9) 0.0376(10) 0.0367(9) 0.0036(7) 0.0118(7) 0.0111(8)
C7 0.0412(10) 0.0353(10) 0.0350(9) 0.0021(8) 0.0117(8) 0.0062(8)
C8 0.0439(10) 0.0349(10) 0.0435(10) 0.0106(8) 0.0225(8) 0.0115(8)
C9 0.0390(10) 0.0542(12) 0.0437(11) 0.0151(9) 0.0142(8) 0.0192(9)
C10 0.0378(10) 0.0538(13) 0.0434(11) 0.0019(9) 0.0022(9) 0.0091(10)
C11 0.0384(10) 0.0386(11) 0.0479(11) -0.0021(8) 0.0075(8) 0.0095(9)
N5 0.0372(9) 0.0424(9) 0.0494(10) -0.0069(7) 0.0029(7) 0.0230(8)
N12 0.0689(12) 0.0380(10) 0.0583(11) 0.0180(9) 0.0324(10) 0.0162(9)
O3 0.0497(8) 0.0513(9) 0.0454(8) -0.0002(7) 0.0041(6) 0.0257(7)
O4 0.0506(8) 0.0392(8) 0.0468(8) -0.0013(6) 0.0087(6) 0.0006(7)
O13 0.0925(14) 0.0541(11) 0.0904(14) 0.0316(10) 0.0319(12) 0.0393(11)
O14 0.1008(15) 0.0382(9) 0.0638(11) -0.0025(9) 0.0188(10) 0.0045(8)
S2 0.0367(3) 0.0330(3) 0.0339(3) -0.00126(19) 0.0055(2) 0.00977(19)

loop_
_atom_type_symbol
_atom_type_description
_atom_type_scat_dispersion_real
_atom_type_scat_dispersion_imag
_atom_type_scat_source
C C 0.0181 0.0091 'International Tables Vol C Tables 4.2.6.8 and 6.1.1.4'
H H 0.0000 0.0000 'International Tables Vol C Tables 4.2.6.8 and 6.1.1.4'
N N 0.0311 0.0180 'International Tables Vol C Tables 4.2.6.8 and 6.1.1.4'
O O 0.0492 0.0322 'International Tables Vol C Tables 4.2.6.8 and 6.1.1.4'
S S 0.3331 0.5567 'International Tables Vol C Tables 4.2.6.8 and 6.1.1.4'

loop_
_geom_angle_atom_site_label_1
_geom_angle_atom_site_label_2
_geom_angle_atom_site_label_3
_geom_angle
_geom_angle_publ_flag
S2 C1 H1A 109.5 ?
S2 C1 H1B 109.5 ?
H1A C1 H1B 109.5 ?
S2 C1 H1C 109.5 ?
H1A C1 H1C 109.5 ?
H1B C1 H1C 109.5 ?
C7 C6 C11 120.16(19) ?
C7 C6 N5 122.12(17) y
C11 C6 N5 117.69(18) y
C8 C7 C6 117.54(18) ?
C8 C7 H7 120.1(15) ?
C6 C7 H7 122.1(15) ?
C9 C8 C7 123.82(19) ?
C9 C8 N12 118.12(19) ?
C7 C8 N12 118.06(19) ?
C8 C9 C10 117.39(19) ?
C8 C9 H9 118.3(16) ?
C10 C9 H9 124.3(16) ?
C11 C10 C9 120.5(2) ?
C11 C10 H10 121.6(19) ?
C9 C10 H10 117.9(19) ?
C10 C11 C6 120.6(2) ?
C10 C11 H11 121.9(15) ?
C6 C11 H11 117.4(15) ?
C6 N5 S2 126.27(13) y
C6 N5 H5N 116.1(19) ?
S2 N5 H5N 111.8(19) ?
O14 N12 O13 123.6(2) ?
O14 N12 C8 118.38(19) ?
O13 N12 C8 118.0(2) ?
O4 S2 O3 118.55(9) y
O4 S2 N5 109.14(10) y
O3 S2 N5 104.09(9) y
O4 S2 C1 108.26(10) ?
O3 S2 C1 109.55(12) ?
N5 S2 C1 106.62(11) y

loop_
_geom_bond_atom_site_label_1
_geom_bond_atom_site_label_2
_geom_bond_distance
_geom_bond_publ_flag
C1 S2 1.747(2) y
C1 H1A 0.9600 ?
C1 H1B 0.9600 ?
C1 H1C 0.9600 ?
C6 C7 1.382(3) ?
C6 C11 1.387(3) ?
C6 N5 1.411(2) y
C7 C8 1.380(3) ?
C7 H7 0.94(3) ?
C8 C9 1.375(3) ?
C8 N12 1.472(3) ?
C9 C10 1.387(3) ?
C9 H9 0.93(3) ?
C10 C11 1.376(3) ?
C10 H10 0.91(3) ?
C11 H11 1.00(3) ?
N5 S2 1.6293(17) y
N5 H5N 0.849(10) ?
N12 O14 1.216(3) ?
N12 O13 1.221(3) ?
O3 S2 1.4351(15) y
O4 S2 1.4254(15) y

loop_
_geom_hbond_atom_site_label_D
_geom_hbond_atom_site_label_H
_geom_hbond_atom_site_label_A
_geom_hbond_site_symmetry_A
_geom_hbond_distance_DH
_geom_hbond_distance_HA
_geom_hbond_distance_DA
_geom_hbond_angle_DHA
N5 H5N O3 2_676 0.849(10) 2.203(16) 2.984(2) 153(3)

loop_
_geom_torsion_atom_site_label_1
_geom_torsion_atom_site_label_2
_geom_torsion_atom_site_label_3
_geom_torsion_atom_site_label_4
_geom_torsion
_geom_torsion_publ_flag
C11 C6 C7 C8 -0.6(3) ?
N5 C6 C7 C8 177.35(18) ?
C6 C7 C8 C9 -0.2(3) ?
C6 C7 C8 N12 -179.54(17) ?
C7 C8 C9 C10 0.5(3) ?
N12 C8 C9 C10 179.83(19) ?
C8 C9 C10 C11 0.0(4) ?
C9 C10 C11 C6 -0.8(4) ?
C7 C6 C11 C10 1.1(3) ?
N5 C6 C11 C10 -176.9(2) ?
C7 C6 N5 S2 41.2(3) y
C11 C6 N5 S2 -140.83(19) y
C9 C8 N12 O14 176.1(2) ?
C7 C8 N12 O14 -4.6(3) ?
C9 C8 N12 O13 -3.6(3) ?
C7 C8 N12 O13 175.7(2) ?
C6 N5 S2 O4 -57.2(2) y
C6 N5 S2 O3 175.34(19) y
C6 N5 S2 C1 59.6(2) y

loop_
_cod_related_entry_id
_cod_related_entry_database
_cod_related_entry_code
1 ChemSpider 736745
